data_1570336
loop_
_publ_author_name
'Turnbull, Douglas'
'L&#xe9;gar&#xe9;, Marc-Andr&#xe9;'

_publ_section_title
;
 Rapid, iterative syntheses of unsymmetrical di- and triarylboranes from
 crystalline aryldifluoroboranes.
;
_journal_issue 48
_journal_name_full 'Chemical science'
_journal_page_first 14256
_journal_page_last 14261
_journal_paper_doi 10.1039/d3sc05071h
_journal_volume 14
_journal_year 2023
_chemical_formula_moiety 'C11 H15 B F2'
_chemical_formula_sum 'C11 H15 B F2'
_chemical_formula_weight 196.063
_chemical_name_systematic difluoro(2,3,4,5,6-pentamethylphenyl)borane
_chemical_properties_physical Moisture-sensitive
_space_group_crystal_system triclinic
_space_group_IT_number 2
_space_group_name_Hall '-P 1'
_space_group_name_H-M_alt 'P -1'
_symmetry_Int_Tables_number 2
_atom_sites_solution_primary dual
_audit_creation_date 2023-08-31
_audit_creation_method
;
Olex2 1.5
(compiled 2023.08.17 svn.r577a77a9 for OlexSys, GUI svn.r6817)
;
_audit_update_record
;
2023-09-26 deposited with the CCDC.	2023-11-17 downloaded from the CCDC.
;
_cell_angle_alpha 66.230(4)
_cell_angle_beta 84.512(4)
_cell_angle_gamma 72.336(4)
_cell_formula_units_Z 2
_cell_length_a 6.0599(4)
_cell_length_b 9.1583(6)
_cell_length_c 10.5791(7)
_cell_measurement_reflns_used 4466
_cell_measurement_temperature 150
_cell_measurement_theta_max 56.770
_cell_measurement_theta_min 3.975
_cell_volume 511.75(6)
_computing_cell_refinement
;
SAINT (2019) V8.40A; Integration Software for Single Crystal Data.
Bruker AXS Inc., Madison, WI 53719-1173.
;
_computing_data_collection
;
APEX 3 (2019) Bruker AXS Inc., Madison, WI 53719-1173.
;
_computing_data_reduction
;
SAINT (2019) V8.40A; Integration Software for Single Crystal Data.
Bruker AXS Inc., Madison, WI 53719-1173.
;
_computing_molecular_graphics 'Olex2 1.5 (Dolomanov et al., 2009)'
_computing_publication_material 'Olex2 1.5 (Dolomanov et al., 2009)'
_computing_structure_refinement 'olex2.refine 1.5 (Bourhis et al., 2015)'
_computing_structure_solution 'SHELXT 2014/5 (Sheldrick, 2014)'
_diffrn_ambient_temperature 150
_diffrn_detector 'CMOS Area detector'
_diffrn_detector_area_resol_mean 10.42
_diffrn_detector_type 'Bruker CMOS Photon III '
_diffrn_measured_fraction_theta_full 0.9973
_diffrn_measured_fraction_theta_max 0.9924
_diffrn_measurement_device 'k-geometry diffractometer'
_diffrn_measurement_device_type 'Bruker Venture Metaljet'
_diffrn_measurement_method '\w and \f scans'
_diffrn_radiation_collimation 'Focusing mirrors'
_diffrn_radiation_monochromator 'Helios MX Mirror Optics'
_diffrn_radiation_probe x-ray
_diffrn_radiation_type 'Ga K\a'
_diffrn_radiation_wavelength 1.34139
_diffrn_reflns_av_R_equivalents 0.0310
_diffrn_reflns_av_unetI/netI 0.0319
_diffrn_reflns_Laue_measured_fraction_full 0.9973
_diffrn_reflns_Laue_measured_fraction_max 0.9924
_diffrn_reflns_limit_h_max 7
_diffrn_reflns_limit_h_min -7
_diffrn_reflns_limit_k_max 11
_diffrn_reflns_limit_k_min -11
_diffrn_reflns_limit_l_max 13
_diffrn_reflns_limit_l_min -13
_diffrn_reflns_number 10054
_diffrn_reflns_point_group_measured_fraction_full 0.9973
_diffrn_reflns_point_group_measured_fraction_max 0.9924
_diffrn_reflns_theta_full 53.5942
_diffrn_reflns_theta_max 57.05
_diffrn_reflns_theta_min 3.97
_diffrn_source 'Metal Jet'
_diffrn_source_current 2.86
_diffrn_source_power 0.19937059999999998
_diffrn_source_target Ga
_diffrn_source_type 'Gallium Liquid Metal Jet Source'
_diffrn_source_voltage 69.71
_exptl_absorpt_coefficient_mu 0.508
_exptl_absorpt_correction_T_max 0.7512
_exptl_absorpt_correction_T_min 0.6016
_exptl_absorpt_correction_type multi-scan
_exptl_absorpt_process_details
;
SADABS-2016/2 (Bruker,2016/2) was used for absorption correction.
wR2(int) was 0.1136 before and 0.0377 after correction.
The Ratio of minimum to maximum transmission is 0.8009.
The \l/2 correction factor is Not present.
;
_exptl_crystal_colour 'clear colourless'
_exptl_crystal_colour_lustre clear
_exptl_crystal_colour_modifier light
_exptl_crystal_colour_primary colourless
_exptl_crystal_density_diffrn 1.272
_exptl_crystal_description plate
_exptl_crystal_F_000 208.549
_exptl_crystal_size_max 0.38
_exptl_crystal_size_mid 0.16
_exptl_crystal_size_min 0.04
_refine_diff_density_max 0.2420
_refine_diff_density_min -0.2802
_refine_diff_density_rms 0.0503
_refine_ls_d_res_high 0.7993
_refine_ls_d_res_low 9.6772
_refine_ls_goodness_of_fit_ref 1.0825
_refine_ls_hydrogen_treatment refall
_refine_ls_matrix_type full
_refine_ls_number_constraints 0
_refine_ls_number_parameters 262
_refine_ls_number_reflns 2092
_refine_ls_number_restraints 81
_refine_ls_restrained_S_all 1.0593
_refine_ls_R_factor_all 0.0585
_refine_ls_R_factor_gt 0.0413
_refine_ls_shift/su_max -0.0007
_refine_ls_shift/su_mean 0.0001
_refine_ls_structure_factor_coef Fsqd
_refine_ls_weighting_details 'w=1/[\s^2^(Fo^2^)+(0.0829P)^2^] where P=(Fo^2^+2Fc^2^)/3'
_refine_ls_weighting_scheme calc
_refine_ls_wR_factor_gt 0.1150
_refine_ls_wR_factor_ref 0.1294
_reflns_Friedel_coverage 0.0
_reflns_limit_h_max 7
_reflns_limit_h_min -7
_reflns_limit_k_max 11
_reflns_limit_k_min -10
_reflns_limit_l_max 13
_reflns_limit_l_min 0
_reflns_number_gt 1523
_reflns_number_total 2092
_reflns_threshold_expression I>=2u(I)
_cod_data_source_file d3sc05071h2.cif
_cod_data_source_block 3b_C6Me5BF2
_cod_depositor_comments
;
The following automatic conversions were performed:

data item '_diffrn_radiation_probe' value 'X-ray' was changed to
'x-ray' in accordance with the
/home/data/users/saulius/crontab/automatic-downloads/rss-feeds/RSC/lib/dictionaries/cif_core.dic
dictionary named 'cif_core.dic' version 2.4.2 last updated on
2011-04-26.

Automatic conversion script
Id: cif_fix_values 8170 2020-07-09 18:12:32Z antanas 

 Adding full bibliography for 1570333--1570346.cif.
;
_cod_database_code 1570336
_olex2_refinement_description
;
;
_olex2_refine_details
;
Refinement using NoSpherA2, an implementation of
NOn-SPHERical Atom-form-factors in Olex2.
Please cite:
F. Kleemiss et al. Chem. Sci. DOI 10.1039/D0SC05526C - 2021
NoSpherA2 implementation of HAR makes use of
tailor-made aspherical atomic form factors calculated
on-the-fly from a Hirshfeld-partitioned electron density (ED) - not from
spherical-atom form factors.

The ED is calculated from a gaussian basis set single determinant SCF
wavefunction - either Hartree-Fock or DFT using selected funtionals
 - for a fragment of the crystal.
This fragment can be embedded in an electrostatic crystal field by employing cluster charges
or modelled using implicit solvation models, depending on the software used.
The following options were used:
   SOFTWARE:       ORCA 5.0
   PARTITIONING:   NoSpherA2
   INT ACCURACY:   Normal
   METHOD:         R2SCAN
   BASIS SET:      cc-pVTZ
   CHARGE:         0
   MULTIPLICITY:   1
   DATE:           2023-07-05_11-11-05
;
_olex2_submission_special_instructions 'No special instructions were received'

loop_
_space_group_symop_id
_space_group_symop_operation_xyz
1 x,y,z
2 -x,-y,-z

loop_
_atom_site_label
_atom_site_type_symbol
_atom_site_fract_x
_atom_site_fract_y
_atom_site_fract_z
_atom_site_U_iso_or_equiv
_atom_site_adp_type
_atom_site_occupancy
_atom_site_refinement_flags_posn
_atom_site_refinement_flags_adp
F1 F 0.83025(16) 0.35298(8) 0.70066(8) 0.0576(3) Uani 1.000000 . .
F2 F 0.72125(15) 0.54739(9) 0.49322(7) 0.0543(3) Uani 1.000000 . .
C1 C 0.6026(2) 0.63721(12) 0.69246(10) 0.0256(3) Uani 1.000000 . .
C2 C 0.4225(2) 0.60936(13) 0.78570(11) 0.0261(3) Uani 1.000000 . .
C3 C 0.3159(2) 0.72486(13) 0.84510(11) 0.0264(3) Uani 1.000000 . .
C4 C 0.3888(2) 0.86800(13) 0.81122(11) 0.0271(3) Uani 1.000000 . .
C5 C 0.5709(2) 0.89458(13) 0.71960(11) 0.0270(3) Uani 1.000000 . .
C6 C 0.6767(2) 0.77979(13) 0.65928(11) 0.0256(3) Uani 1.000000 . .
C7 C 0.3404(3) 0.45802(17) 0.82055(15) 0.0346(3) Uani 1.000000 . .
C8 C 0.1247(3) 0.69344(18) 0.94525(14) 0.0369(3) Uani 1.000000 . .
H8a H -0.031(3) 0.708(3) 0.9045(19) 0.111(9) Uani 1.000000 D U
H8b H 0.167(3) 0.571(2) 1.024(2) 0.104(8) Uani 1.000000 D U
H8c H 0.094(5) 0.761(3) 1.005(3) 0.128(9) Uani 1.000000 D U
C9 C 0.2713(3) 0.99266(18) 0.87376(16) 0.0419(4) Uani 1.000000 . .
H9a H 0.102(4) 1.044(3) 0.843(3) 0.135(10) Uani 1.000000 D U
H9b H 0.258(5) 0.935(3) 0.983(2) 0.144(11) Uani 1.000000 D U
H9c H 0.356(5) 1.081(3) 0.858(3) 0.144(10) Uani 1.000000 D U
C10 C 0.6527(3) 1.04546(17) 0.68492(16) 0.0400(4) Uani 1.000000 . .
H10a H 0.603(5) 1.132(2) 0.601(2) 0.112(7) Uani 1.000000 D U
H10b H 0.632(5) 1.088(3) 0.765(2) 0.121(9) Uani 1.000000 D U
H10c H 0.836(4) 1.003(3) 0.693(3) 0.131(9) Uani 1.000000 D U
C11 C 0.8712(3) 0.80862(17) 0.56104(14) 0.0342(3) Uani 1.000000 . .
B1 B 0.7223(3) 0.50717(16) 0.62670(13) 0.0303(3) Uani 1.000000 . .
H7a H 0.416(4) 0.388(2) 0.7571(18) 0.073(6) Uani 1.000000 . .
H7b H 0.378(3) 0.376(2) 0.920(3) 0.084(6) Uani 1.000000 . .
H7c H 0.155(3) 0.498(2) 0.794(2) 0.072(5) Uani 1.000000 . .
H11a H 0.940(4) 0.713(2) 0.523(2) 0.082(6) Uani 1.000000 . U
H11b H 0.813(3) 0.927(2) 0.4679(17) 0.071(5) Uani 1.000000 . U
H11c H 1.019(3) 0.815(2) 0.6041(18) 0.064(5) Uani 1.000000 . U

loop_
_atom_site_aniso_label
_atom_site_aniso_U_11
_atom_site_aniso_U_22
_atom_site_aniso_U_33
_atom_site_aniso_U_12
_atom_site_aniso_U_13
_atom_site_aniso_U_23
F1 0.0787(7) 0.0315(4) 0.0517(5) -0.0009(4) 0.0050(4) -0.0172(4)
F2 0.0715(6) 0.0517(5) 0.0383(5) -0.0061(4) 0.0032(4) -0.0251(4)
C1 0.0302(7) 0.0220(6) 0.0244(6) -0.0088(5) 0.0018(5) -0.0083(4)
C2 0.0301(6) 0.0244(6) 0.0234(6) -0.0114(5) 0.0019(5) -0.0069(4)
C3 0.0278(6) 0.0281(6) 0.0231(5) -0.0099(5) 0.0030(4) -0.0091(4)
C4 0.0296(7) 0.0243(6) 0.0274(6) -0.0073(5) 0.0000(5) -0.0104(4)
C5 0.0298(7) 0.0233(6) 0.0274(6) -0.0098(5) 0.0016(5) -0.0082(4)
C6 0.0274(6) 0.0243(6) 0.0243(6) -0.0103(5) 0.0022(4) -0.0071(4)
C7 0.0444(9) 0.0288(7) 0.0314(7) -0.0187(6) 0.0017(6) -0.0070(5)
C8 0.0352(9) 0.0431(8) 0.0317(7) -0.0147(6) 0.0098(6) -0.0135(6)
H8a 0.041(12) 0.19(2) 0.069(13) -0.048(12) -0.003(10) -0.005(12)
H8b 0.071(14) 0.102(16) 0.110(17) -0.046(12) 0.033(12) -0.005(12)
H8c 0.17(2) 0.116(16) 0.151(19) -0.056(14) 0.081(15) -0.114(14)
C9 0.0447(9) 0.0399(8) 0.0485(9) -0.0111(7) 0.0077(7) -0.0268(7)
H9a 0.106(17) 0.123(18) 0.15(2) 0.074(13) -0.084(14) -0.086(13)
H9b 0.17(3) 0.16(2) 0.081(15) -0.047(16) 0.075(15) -0.038(12)
H9c 0.14(2) 0.16(2) 0.21(2) -0.075(15) 0.083(16) -0.142(17)
C10 0.0483(9) 0.0278(7) 0.0468(8) -0.0188(6) 0.0047(7) -0.0126(6)
H10a 0.170(17) 0.054(10) 0.094(13) -0.071(9) -0.058(10) 0.030(7)
H10b 0.20(2) 0.087(14) 0.137(19) -0.107(14) 0.109(15) -0.078(13)
H10c 0.094(17) 0.126(18) 0.20(2) -0.045(14) -0.030(15) -0.070(15)
C11 0.0317(8) 0.0355(7) 0.0335(7) -0.0139(6) 0.0076(6) -0.0102(6)
B1 0.0354(8) 0.0291(7) 0.0270(7) -0.0111(6) 0.0035(5) -0.0110(5)
H7a 0.099(15) 0.065(12) 0.084(14) -0.050(11) 0.065(12) -0.053(11)
H7b 0.058(13) 0.057(12) 0.131(19) -0.021(10) -0.005(13) -0.026(13)
H7c 0.052(13) 0.082(14) 0.105(16) -0.038(11) 0.003(12) -0.047(12)
H11a 0.104(14) 0.060(10) 0.103(12) -0.015(8) 0.026(9) -0.064(8)
H11b 0.054(11) 0.080(12) 0.059(11) -0.035(9) 0.016(9) 0.002(9)
H11c 0.025(9) 0.070(11) 0.062(11) -0.013(8) 0.005(8) 0.008(8)

loop_
_atom_type_symbol
_atom_type_scat_dispersion_real
_atom_type_scat_dispersion_imag
_atom_type_scat_source
_atom_type_scat_dispersion_source
B 0.00700 0.00290 'NoSpherA2: Chem.Sci. 2021, DOI:10.1039/D0SC05526C' custom
C 0.01370 0.00670 'NoSpherA2: Chem.Sci. 2021, DOI:10.1039/D0SC05526C' custom
F 0.05830 0.04000 'NoSpherA2: Chem.Sci. 2021, DOI:10.1039/D0SC05526C' custom
H -0.00000 0.00000 'NoSpherA2: Chem.Sci. 2021, DOI:10.1039/D0SC05526C' custom

loop_
_geom_angle_atom_site_label_1
_geom_angle_atom_site_label_2
_geom_angle_atom_site_label_3
_geom_angle
_geom_angle_site_symmetry_1
_geom_angle_site_symmetry_3
_geom_angle_publ_flag
C6 C1 C2 120.29(10) . . ?
B1 C1 C2 119.62(10) . . ?
B1 C1 C6 120.08(10) . . ?
C3 C2 C1 119.77(10) . . ?
C7 C2 C1 120.60(11) . . ?
C7 C2 C3 119.62(11) . . ?
C4 C3 C2 119.97(11) . . ?
C8 C3 C2 119.37(11) . . ?
C8 C3 C4 120.66(11) . . ?
C5 C4 C3 120.24(11) . . ?
C9 C4 C3 119.70(11) . . ?
C9 C4 C5 120.06(11) . . ?
C6 C5 C4 119.87(10) . . ?
C10 C5 C4 120.58(11) . . ?
C10 C5 C6 119.55(11) . . ?
C5 C6 C1 119.83(10) . . ?
C11 C6 C1 120.36(11) . . ?
C11 C6 C5 119.80(10) . . ?
H7a C7 C2 113.3(8) . . ?
H7b C7 C2 112.9(11) . . ?
H7b C7 H7a 106.1(14) . . ?
H7c C7 C2 109.3(9) . . ?
H7c C7 H7a 102.3(15) . . ?
H7c C7 H7b 112.5(13) . . ?
H8a C8 C3 116.6(11) . . ?
H8b C8 C3 113.4(11) . . ?
H8b C8 H8a 103.9(15) . . ?
H8c C8 C3 113.3(14) . . ?
H8c C8 H8a 108.1(19) . . ?
H8c C8 H8b 99.7(17) . . ?
H9a C9 C4 110.0(13) . . ?
H9b C9 C4 112.4(15) . . ?
H9b C9 H9a 101.3(19) . . ?
H9c C9 C4 113.8(13) . . ?
H9c C9 H9a 113.0(19) . . ?
H9c C9 H9b 105.6(19) . . ?
H10a C10 C5 116.7(12) . . ?
H10b C10 C5 113.5(10) . . ?
H10b C10 H10a 111.6(17) . . ?
H10c C10 C5 106.9(13) . . ?
H10c C10 H10a 110.9(18) . . ?
H10c C10 H10b 95.0(18) . . ?
H11a C11 C6 113.5(11) . . ?
H11b C11 C6 111.6(9) . . ?
H11b C11 H11a 105.8(14) . . ?
H11c C11 C6 114.8(9) . . ?
H11c C11 H11a 103.9(15) . . ?
H11c C11 H11b 106.6(12) . . ?
F2 B1 F1 115.21(11) . . ?
C1 B1 F1 122.50(10) . . ?
C1 B1 F2 122.29(10) . . ?

loop_
_geom_bond_atom_site_label_1
_geom_bond_atom_site_label_2
_geom_bond_distance
_geom_bond_site_symmetry_2
_geom_bond_publ_flag
F1 B1 1.2965(15) . ?
F2 B1 1.3080(15) . ?
C1 C2 1.4103(16) . ?
C1 C6 1.4095(16) . ?
C1 B1 1.5735(17) . ?
C2 C3 1.4052(17) . ?
C2 C7 1.5084(16) . ?
C3 C4 1.4086(16) . ?
C3 C8 1.5067(17) . ?
C4 C5 1.4091(16) . ?
C4 C9 1.5078(17) . ?
C5 C6 1.4061(16) . ?
C5 C10 1.5039(16) . ?
C6 C11 1.5073(17) . ?
C7 H7a 1.088(16) . ?
C7 H7b 1.01(2) . ?
C7 H7c 1.097(19) . ?
C8 H8a 1.023(19) . ?
C8 H8b 1.064(18) . ?
C8 H8c 1.022(19) . ?
C9 H9a 1.01(2) . ?
C9 H9b 1.06(2) . ?
C9 H9c 1.03(2) . ?
C10 H10a 0.920(19) . ?
C10 H10b 1.04(2) . ?
C10 H10c 1.06(2) . ?
C11 H11a 1.063(16) . ?
C11 H11b 1.117(16) . ?
C11 H11c 1.067(19) . ?

loop_
_geom_torsion_atom_site_label_1
_geom_torsion_atom_site_label_2
_geom_torsion_atom_site_label_3
_geom_torsion_atom_site_label_4
_geom_torsion
_geom_torsion_site_symmetry_1
_geom_torsion_site_symmetry_2
_geom_torsion_site_symmetry_3
_geom_torsion_site_symmetry_4
_geom_torsion_publ_flag
F1 B1 C1 C2 -60.58(15) . . . . ?
F1 B1 C1 C6 118.79(13) . . . . ?
F2 B1 C1 C2 119.92(13) . . . . ?
F2 B1 C1 C6 -60.71(15) . . . . ?
C1 C2 C3 C4 0.11(12) . . . . ?
C1 C2 C3 C8 -179.63(12) . . . . ?
C1 C6 C5 C4 -1.02(12) . . . . ?
C1 C6 C5 C10 179.33(12) . . . . ?
C2 C3 C4 C5 -1.03(12) . . . . ?
C2 C3 C4 C9 179.13(12) . . . . ?
C3 C4 C5 C6 1.49(12) . . . . ?
C3 C4 C5 C10 -178.87(13) . . . . ?
C4 C5 C6 C11 179.86(12) . . . . ?

loop_
_restr_distance_atom_site_label_1
_restr_distance_atom_site_label_2
_restr_distance_site_symmetry_2
_restr_distance_target
_restr_distance_target_weight_param
_restr_distance_diff
H8a H8b 1 1.7000 0.0400 0.0562
H8b H8c 1 1.7000 0.0400 0.1045
H8c H8a 1 1.7000 0.0400 0.0443
H9a H9b 1 1.7000 0.0400 0.0963
H9b H9c 1 1.7000 0.0400 0.0303
H9c H9a 1 1.7000 0.0400 -0.0058
H10a H10b 1 1.7000 0.0400 0.0735
H10b H10c 1 1.7000 0.0400 0.1495
H10c H10a 1 1.7000 0.0400 0.0693

loop_
_restr_U_iso_atom_site_label
_restr_U_iso_weight_param
H8a 0.0500
H8b 0.0500
H8c 0.0500
H9a 0.0500
H9b 0.0500
H9c 0.0500
H10a 0.0250
H10b 0.0500
H10c 0.0500
H11a 0.0250
H11b 0.0500
H11c 0.0500
